data_7036207
loop_
_publ_author_name
'Tolpygin, Aleksei O.'
'Glukhova, Tatyana A.'
'Cherkasov, Anton V.'
'Fukin, Georgy K.'
'Aleksanyan, Diana V.'
'Cui, Dongmei'
'Trifonov, Alexander A.'

_publ_section_title
;
 Bis(alkyl) rare-earth complexes supported by a new tridentate amidinate
 ligand with a pendant diphenylphosphine oxide group. Synthesis,
 structures and catalytic activity in isoprene polymerization.
;
_journal_issue 37
_journal_name_full 'Dalton transactions (Cambridge, England : 2003)'
_journal_page_first 16465
_journal_page_last 16474
_journal_paper_doi 10.1039/c5dt02570b
_journal_volume 44
_journal_year 2015
_chemical_formula_sum 'C37 H47 Cl2 N2 O4 P Y'
_chemical_formula_weight 774.55
_chemical_name_systematic
; 
 ? 
;
_space_group_IT_number 82
_symmetry_cell_setting tetragonal
_symmetry_space_group_name_Hall 'I -4'
_symmetry_space_group_name_H-M 'I -4'
_atom_sites_solution_hydrogens geom
_atom_sites_solution_primary direct
_atom_sites_solution_secondary difmap
_audit_creation_method SHELXL-97
_audit_update_record
;
2015-03-10 deposited with the CCDC.
2015-08-18 downloaded from the CCDC.
;
_cell_angle_alpha 90.00
_cell_angle_beta 90.00
_cell_angle_gamma 90.00
_cell_formula_units_Z 8
_cell_length_a 26.2291(7)
_cell_length_b 26.2291(7)
_cell_length_c 10.7386(4)
_cell_measurement_reflns_used 900
_cell_measurement_temperature 100(2)
_cell_measurement_theta_max 30
_cell_measurement_theta_min 2
_cell_volume 7387.8(4)
_computing_cell_refinement 'Bruker SMART'
_computing_data_collection 'Bruker SMART'
_computing_data_reduction 'Bruker SHELXTL'
_computing_molecular_graphics 'Bruker SHELXTL'
_computing_publication_material 'Bruker SHELXTL'
_computing_structure_refinement 'SHELXL-97 (Sheldrick, 1997)'
_computing_structure_solution 'SHELXS-97 (Sheldrick, 1990)'
_diffrn_ambient_temperature 100(2)
_diffrn_measured_fraction_theta_full 0.996
_diffrn_measured_fraction_theta_max 0.996
_diffrn_measurement_device_type 'CCD area detector'
_diffrn_measurement_method 'phi and omega scans'
_diffrn_radiation_monochromator graphite
_diffrn_radiation_source 'fine-focus sealed tube'
_diffrn_radiation_type MoK\a
_diffrn_radiation_wavelength 0.71073
_diffrn_reflns_av_R_equivalents 0.0490
_diffrn_reflns_av_sigmaI/netI 0.0665
_diffrn_reflns_limit_h_max 32
_diffrn_reflns_limit_h_min -32
_diffrn_reflns_limit_k_max 32
_diffrn_reflns_limit_k_min -31
_diffrn_reflns_limit_l_max 13
_diffrn_reflns_limit_l_min -13
_diffrn_reflns_number 31590
_diffrn_reflns_theta_full 26.00
_diffrn_reflns_theta_max 26.00
_diffrn_reflns_theta_min 2.05
_exptl_absorpt_coefficient_mu 1.807
_exptl_absorpt_correction_T_max 0.7368
_exptl_absorpt_correction_T_min 0.5544
_exptl_absorpt_correction_type multi-scan
_exptl_absorpt_process_details 'SADABS (Sheldrick, 1998a)'
_exptl_crystal_colour yellow
_exptl_crystal_density_diffrn 1.393
_exptl_crystal_density_method 'not measured'
_exptl_crystal_description prism
_exptl_crystal_F_000 3224
_exptl_crystal_size_max 0.37
_exptl_crystal_size_mid 0.20
_exptl_crystal_size_min 0.18
_refine_diff_density_max 1.157
_refine_diff_density_min -0.507
_refine_diff_density_rms 0.063
_refine_ls_abs_structure_details 'Flack H D (1983), Acta Cryst. A39, 876-881'
_refine_ls_abs_structure_Flack -0.027(4)
_refine_ls_extinction_method none
_refine_ls_goodness_of_fit_ref 1.001
_refine_ls_hydrogen_treatment constr
_refine_ls_matrix_type full
_refine_ls_number_parameters 432
_refine_ls_number_reflns 7213
_refine_ls_number_restraints 21
_refine_ls_restrained_S_all 1.064
_refine_ls_R_factor_all 0.0458
_refine_ls_R_factor_gt 0.0355
_refine_ls_shift/su_max 0.001
_refine_ls_shift/su_mean 0.000
_refine_ls_structure_factor_coef Fsqd
_refine_ls_weighting_details 'calc w=1/[\s^2^(Fo^2^)+(0.0310P)^2^+0.0000P] where P=(Fo^2^+2Fc^2^)/3'
_refine_ls_weighting_scheme calc
_refine_ls_wR_factor_gt 0.0788
_refine_ls_wR_factor_ref 0.0818
_reflns_number_gt 6295
_reflns_number_total 7213
_reflns_threshold_expression >2sigma(I)
_cod_data_source_file c5dt02570b2.cif
_cod_data_source_block 2
_cod_depositor_comments
;
The following automatic conversions were performed:

'_symmetry_cell_setting' value 'Tetragonal' changed to 'tetragonal'
according to
/usr/data/users/saulius/crontab/automatic-downloads/rss-feeds/RSC/lib/dictionaries/cif_core.dic
dictionary named 'cif_core.dic' version 2.4.2 from 2011-04-26.

Automatic conversion script
Id: cif_fix_values 3271 2015-04-21 07:52:19Z andrius 

 Adding full bibliography for 7036206--7036209.cif.
;
_cod_original_sg_symbol_H-M I-4
_cod_database_code 7036207

loop_
_symmetry_equiv_pos_as_xyz
'x, y, z'
'-x, -y, z'
'y, -x, -z'
'-y, x, -z'
'x+1/2, y+1/2, z+1/2'
'-x+1/2, -y+1/2, z+1/2'
'y+1/2, -x+1/2, -z+1/2'
'-y+1/2, x+1/2, -z+1/2'

loop_
_atom_site_label
_atom_site_type_symbol
_atom_site_fract_x
_atom_site_fract_y
_atom_site_fract_z
_atom_site_U_iso_or_equiv
_atom_site_adp_type
_atom_site_occupancy
_atom_site_symmetry_multiplicity
_atom_site_calc_flag
_atom_site_refinement_flags
Y1 Y 0.712718(8) -0.076862(8) 0.15590(2) 0.01815(5) Uani 1 1 d .
Cl1 Cl 0.64814(2) -0.00736(2) 0.23110(6) 0.02970(16) Uani 1 1 d .
Cl2 Cl 0.75688(3) -0.15409(2) 0.04743(6) 0.02912(16) Uani 1 1 d .
P1 P 0.76918(2) 0.01335(2) -0.03173(6) 0.01841(15) Uani 1 1 d .
O1 O 0.73267(6) -0.03061(6) -0.01362(15) 0.0208(4) Uani 1 1 d .
O2 O 0.64019(6) -0.09701(6) 0.01871(16) 0.0237(4) Uani 1 1 d .
O3 O 0.65638(6) -0.13678(6) 0.25231(16) 0.0239(4) Uani 1 1 d .
N1 N 0.75547(7) -0.08504(7) 0.35871(19) 0.0192(5) Uani 1 1 d .
N2 N 0.78077(8) -0.02451(7) 0.22633(19) 0.0207(5) Uani 1 1 d .
C1 C 0.75210(9) -0.11410(9) 0.4704(2) 0.0195(6) Uani 1 1 d .
C2 C 0.73640(10) -0.08773(10) 0.5793(2) 0.0244(6) Uani 1 1 d .
C3 C 0.73157(9) -0.11480(11) 0.6899(2) 0.0288(7) Uani 1 1 d .
H3A H 0.7223 -0.0972 0.7638 0.035 Uiso 1 1 calc R
C4 C 0.73988(10) -0.16646(11) 0.6950(2) 0.0296(7) Uani 1 1 d .
H4A H 0.7380 -0.1840 0.7722 0.035 Uiso 1 1 calc R
C5 C 0.75092(10) -0.19253(11) 0.5872(3) 0.0292(7) Uani 1 1 d .
H5A H 0.7548 -0.2285 0.5904 0.035 Uiso 1 1 calc R
C6 C 0.75657(9) -0.16742(9) 0.4728(2) 0.0219(6) Uani 1 1 d .
C7 C 0.72256(11) -0.03148(10) 0.5734(3) 0.0300(7) Uani 1 1 d .
H7A H 0.7076 -0.0209 0.6529 0.045 Uiso 1 1 calc R
H7B H 0.6979 -0.0259 0.5063 0.045 Uiso 1 1 calc R
H7C H 0.7533 -0.0114 0.5571 0.045 Uiso 1 1 calc R
C8 C 0.76442(10) -0.19812(9) 0.3553(3) 0.0275(6) Uani 1 1 d .
H8A H 0.7752 -0.2328 0.3772 0.041 Uiso 1 1 calc R
H8B H 0.7908 -0.1819 0.3042 0.041 Uiso 1 1 calc R
H8C H 0.7324 -0.1996 0.3084 0.041 Uiso 1 1 calc R
C9 C 0.79222(9) -0.05326(8) 0.3302(2) 0.0180(5) Uani 1 1 d .
C10 C 0.84777(10) -0.05460(10) 0.3852(2) 0.0247(6) Uani 1 1 d .
C11 C 0.88372(10) -0.01954(10) 0.3116(2) 0.0278(7) Uani 1 1 d .
H11A H 0.9191 -0.0272 0.3340 0.042 Uiso 1 1 calc R
H11B H 0.8762 0.0161 0.3318 0.042 Uiso 1 1 calc R
H11C H 0.8788 -0.0252 0.2222 0.042 Uiso 1 1 calc R
C12 C 0.86683(10) -0.10944(10) 0.3654(3) 0.0335(7) Uani 1 1 d .
H12A H 0.9030 -0.1115 0.3879 0.050 Uiso 1 1 calc R
H12B H 0.8625 -0.1190 0.2778 0.050 Uiso 1 1 calc R
H12C H 0.8471 -0.1328 0.4180 0.050 Uiso 1 1 calc R
C13 C 0.85189(11) -0.04099(12) 0.5234(3) 0.0339(7) Uani 1 1 d .
H13A H 0.8873 -0.0451 0.5509 0.051 Uiso 1 1 calc R
H13B H 0.8298 -0.0636 0.5720 0.051 Uiso 1 1 calc R
H13C H 0.8413 -0.0055 0.5358 0.051 Uiso 1 1 calc R
C14 C 0.78443(9) 0.02734(9) 0.2205(2) 0.0202(6) Uani 1 1 d .
C15 C 0.79166(9) 0.05981(9) 0.3244(2) 0.0216(6) Uani 1 1 d .
H15A H 0.7940 0.0453 0.4052 0.026 Uiso 1 1 calc R
C16 C 0.79532(9) 0.11152(9) 0.3111(2) 0.0219(6) Uani 1 1 d .
H16A H 0.8017 0.1318 0.3827 0.026 Uiso 1 1 calc R
C17 C 0.78997(10) 0.13530(10) 0.1964(2) 0.0253(7) Uani 1 1 d .
H17A H 0.7929 0.1713 0.1890 0.030 Uiso 1 1 calc R
C18 C 0.78019(9) 0.10518(9) 0.0930(2) 0.0211(6) Uani 1 1 d .
H18A H 0.7751 0.1208 0.0141 0.025 Uiso 1 1 calc R
C19 C 0.77776(9) 0.05181(9) 0.1035(2) 0.0191(6) Uani 1 1 d .
C20 C 0.74423(9) 0.05484(8) -0.1501(2) 0.0200(6) Uani 1 1 d .
C21 C 0.69321(10) 0.07018(10) -0.1358(2) 0.0255(6) Uani 1 1 d .
H21A H 0.6733 0.0573 -0.0690 0.031 Uiso 1 1 calc R
C22 C 0.67217(11) 0.10422(11) -0.2198(3) 0.0328(7) Uani 1 1 d .
H22A H 0.6378 0.1149 -0.2095 0.039 Uiso 1 1 calc R
C23 C 0.69997(11) 0.12262(10) -0.3168(3) 0.0304(7) Uani 1 1 d .
H23A H 0.6851 0.1463 -0.3731 0.036 Uiso 1 1 calc R
C24 C 0.75025(11) 0.10677(9) -0.3335(2) 0.0270(6) Uani 1 1 d .
H24A H 0.7694 0.1190 -0.4024 0.032 Uiso 1 1 calc R
C25 C 0.77204(10) 0.07341(10) -0.2500(2) 0.0247(6) Uani 1 1 d .
H25A H 0.8064 0.0630 -0.2610 0.030 Uiso 1 1 calc R
C26 C 0.83126(9) -0.00773(9) -0.0796(2) 0.0199(6) Uani 1 1 d .
C27 C 0.87202(10) 0.02647(10) -0.0765(3) 0.0255(6) Uani 1 1 d .
H27A H 0.8670 0.0603 -0.0475 0.031 Uiso 1 1 calc R
C28 C 0.91955(10) 0.01097(10) -0.1157(3) 0.0299(7) Uani 1 1 d .
H28A H 0.9473 0.0342 -0.1135 0.036 Uiso 1 1 calc R
C29 C 0.92707(10) -0.03851(10) -0.1586(3) 0.0281(6) Uani 1 1 d .
H29A H 0.9598 -0.0487 -0.1871 0.034 Uiso 1 1 calc R
C30 C 0.88701(10) -0.07302(10) -0.1599(3) 0.0289(6) Uani 1 1 d .
H30A H 0.8923 -0.1070 -0.1879 0.035 Uiso 1 1 calc R
C31 C 0.83876(10) -0.05754(9) -0.1198(2) 0.0221(6) Uani 1 1 d .
H31A H 0.8112 -0.0810 -0.1200 0.026 Uiso 1 1 calc R
C32 C 0.62082(11) -0.06066(11) -0.0679(3) 0.0314(7) Uani 1 1 d .
H32A H 0.5946 -0.0767 -0.1198 0.047 Uiso 1 1 calc R
H32B H 0.6487 -0.0484 -0.1209 0.047 Uiso 1 1 calc R
H32C H 0.6059 -0.0319 -0.0226 0.047 Uiso 1 1 calc R
C33 C 0.59895(10) -0.12402(10) 0.0818(3) 0.0268(7) Uani 1 1 d .
H33A H 0.5764 -0.1409 0.0205 0.032 Uiso 1 1 calc R
H33B H 0.5784 -0.1001 0.1325 0.032 Uiso 1 1 calc R
C34 C 0.62450(9) -0.16273(9) 0.1631(3) 0.0253(6) Uani 1 1 d .
H34A H 0.5985 -0.1833 0.2071 0.030 Uiso 1 1 calc R
H34B H 0.6455 -0.1860 0.1116 0.030 Uiso 1 1 calc R
C35 C 0.63182(11) -0.12968(11) 0.3706(2) 0.0309(7) Uani 1 1 d .
H35A H 0.6299 -0.1624 0.4143 0.046 Uiso 1 1 calc R
H35B H 0.5973 -0.1164 0.3574 0.046 Uiso 1 1 calc R
H35C H 0.6515 -0.1054 0.4206 0.046 Uiso 1 1 calc R
O1S O 0.50048(16) -0.04581(16) -0.0435(3) 0.1697(18) Uani 1 1 d DU
C1S C 0.4710(2) -0.0807(2) -0.1092(6) 0.151(2) Uani 1 1 d DU
H1SA H 0.4899 -0.0924 -0.1827 0.227 Uiso 1 1 calc R
H1SB H 0.4392 -0.0645 -0.1355 0.227 Uiso 1 1 calc R
H1SC H 0.4633 -0.1100 -0.0556 0.227 Uiso 1 1 calc R
C2S C 0.48506(13) -0.02502(9) 0.0710(4) 0.1146(17) Uani 1 1 d DU
H2SA H 0.4949 -0.0471 0.1417 0.138 Uiso 1 1 calc R
H2SB H 0.4478 -0.0190 0.0733 0.138 Uiso 1 1 calc R

loop_
_atom_site_aniso_label
_atom_site_aniso_U_11
_atom_site_aniso_U_22
_atom_site_aniso_U_33
_atom_site_aniso_U_23
_atom_site_aniso_U_13
_atom_site_aniso_U_12
Y1 0.01886(11) 0.01621(11) 0.01938(9) -0.00057(10) 0.00010(10) -0.00136(10)
Cl1 0.0272(3) 0.0234(3) 0.0384(4) -0.0048(3) 0.0027(3) 0.0052(3)
Cl2 0.0381(4) 0.0212(3) 0.0281(3) -0.0011(3) 0.0074(3) 0.0040(3)
P1 0.0202(3) 0.0162(3) 0.0189(3) -0.0002(3) 0.0007(3) -0.0005(2)
O1 0.0236(9) 0.0192(8) 0.0197(8) -0.0009(7) -0.0008(7) -0.0017(7)
O2 0.0219(9) 0.0247(9) 0.0246(9) 0.0030(8) -0.0032(7) -0.0046(7)
O3 0.0221(9) 0.0243(9) 0.0252(9) -0.0003(8) 0.0018(8) -0.0048(7)
N1 0.0228(10) 0.0141(9) 0.0208(10) 0.0008(9) 0.0002(9) -0.0015(8)
N2 0.0237(11) 0.0192(10) 0.0192(10) 0.0011(9) 0.0003(9) -0.0027(9)
C1 0.0167(11) 0.0213(12) 0.0205(12) 0.0033(10) -0.0031(10) -0.0027(10)
C2 0.0226(13) 0.0274(13) 0.0232(12) -0.0042(11) -0.0011(11) -0.0060(11)
C3 0.0197(12) 0.0451(16) 0.0216(13) 0.0009(12) -0.0027(10) -0.0065(12)
C4 0.0193(13) 0.0450(16) 0.0244(13) 0.0134(12) 0.0000(11) -0.0004(12)
C5 0.0179(12) 0.0285(14) 0.0412(16) 0.0115(13) -0.0050(12) -0.0049(11)
C6 0.0189(12) 0.0178(12) 0.0289(13) 0.0020(11) -0.0043(11) -0.0035(10)
C7 0.0333(14) 0.0288(14) 0.0278(14) -0.0087(12) 0.0023(12) -0.0050(12)
C8 0.0311(13) 0.0231(12) 0.0282(13) 0.0013(12) -0.0033(13) 0.0001(11)
C9 0.0205(11) 0.0153(11) 0.0183(11) -0.0060(10) 0.0009(10) 0.0014(9)
C10 0.0238(13) 0.0230(13) 0.0273(14) 0.0029(11) -0.0010(11) -0.0018(11)
C11 0.0206(13) 0.0313(14) 0.0316(15) 0.0037(12) 0.0008(11) -0.0023(11)
C12 0.0234(13) 0.0243(13) 0.0527(18) 0.0069(13) 0.0017(13) 0.0047(11)
C13 0.0241(14) 0.0502(17) 0.0272(14) 0.0034(14) -0.0053(12) -0.0072(13)
C14 0.0173(12) 0.0199(12) 0.0234(12) 0.0007(10) 0.0024(10) -0.0015(10)
C15 0.0200(12) 0.0258(12) 0.0189(12) 0.0001(10) -0.0004(10) -0.0008(10)
C16 0.0209(12) 0.0226(12) 0.0223(13) -0.0021(10) 0.0011(10) -0.0041(10)
C17 0.0241(13) 0.0180(12) 0.0339(14) -0.0055(11) 0.0010(11) -0.0001(11)
C18 0.0226(12) 0.0185(12) 0.0222(12) 0.0008(10) -0.0004(10) -0.0002(10)
C19 0.0188(12) 0.0206(12) 0.0180(12) -0.0007(10) -0.0002(10) -0.0015(10)
C20 0.0213(11) 0.0163(11) 0.0224(12) -0.0022(11) -0.0028(11) 0.0005(9)
C21 0.0257(13) 0.0256(13) 0.0254(14) 0.0034(11) 0.0016(11) 0.0011(11)
C22 0.0285(14) 0.0310(15) 0.0388(16) -0.0008(13) -0.0064(13) 0.0069(12)
C23 0.0418(16) 0.0201(13) 0.0293(15) -0.0022(11) -0.0125(13) 0.0017(12)
C24 0.0416(15) 0.0205(12) 0.0190(12) 0.0042(11) -0.0015(12) -0.0069(11)
C25 0.0271(13) 0.0228(13) 0.0242(13) -0.0024(11) 0.0003(11) -0.0026(11)
C26 0.0209(12) 0.0216(12) 0.0173(12) -0.0007(10) -0.0009(10) 0.0007(10)
C27 0.0261(13) 0.0205(13) 0.0300(14) -0.0004(11) 0.0002(11) -0.0005(11)
C28 0.0215(13) 0.0300(14) 0.0382(16) 0.0001(12) -0.0024(12) -0.0017(11)
C29 0.0224(12) 0.0358(14) 0.0260(13) -0.0060(13) -0.0008(12) 0.0046(11)
C30 0.0319(14) 0.0256(13) 0.0291(13) -0.0024(13) -0.0031(13) 0.0077(11)
C31 0.0251(13) 0.0189(12) 0.0223(13) -0.0009(10) -0.0023(10) -0.0002(11)
C32 0.0314(15) 0.0320(15) 0.0309(15) 0.0052(12) -0.0083(12) -0.0033(12)
C33 0.0240(13) 0.0282(14) 0.0282(14) -0.0041(12) 0.0028(11) -0.0063(11)
C34 0.0242(12) 0.0197(12) 0.0321(14) -0.0017(12) 0.0045(12) -0.0069(10)
C35 0.0279(14) 0.0419(16) 0.0230(14) 0.0000(12) 0.0029(11) -0.0041(12)
O1S 0.123(3) 0.245(3) 0.141(3) -0.067(3) -0.007(2) 0.002(3)
C1S 0.146(4) 0.123(3) 0.184(4) -0.016(3) -0.012(3) -0.018(3)
C2S 0.102(3) 0.143(3) 0.099(3) -0.019(2) 0.005(2) 0.064(2)

loop_
_atom_type_symbol
_atom_type_description
_atom_type_scat_dispersion_real
_atom_type_scat_dispersion_imag
_atom_type_scat_source
C C 0.0033 0.0016 'International Tables Vol C Tables 4.2.6.8 and 6.1.1.4'
H H 0.0000 0.0000 'International Tables Vol C Tables 4.2.6.8 and 6.1.1.4'
N N 0.0061 0.0033 'International Tables Vol C Tables 4.2.6.8 and 6.1.1.4'
O O 0.0106 0.0060 'International Tables Vol C Tables 4.2.6.8 and 6.1.1.4'
P P 0.1023 0.0942 'International Tables Vol C Tables 4.2.6.8 and 6.1.1.4'
Cl Cl 0.1484 0.1585 'International Tables Vol C Tables 4.2.6.8 and 6.1.1.4'
Y Y -2.7962 3.5667 'International Tables Vol C Tables 4.2.6.8 and 6.1.1.4'

loop_
_geom_angle_atom_site_label_1
_geom_angle_atom_site_label_2
_geom_angle_atom_site_label_3
_geom_angle
_geom_angle_site_symmetry_3
O1 Y1 N2 76.77(6) .
O1 Y1 O3 148.00(6) .
N2 Y1 O3 134.90(6) .
O1 Y1 N1 131.13(6) .
N2 Y1 N1 54.96(6) .
O3 Y1 N1 80.86(6) .
O1 Y1 O2 79.12(6) .
N2 Y1 O2 153.46(6) .
O3 Y1 O2 68.96(6) .
N1 Y1 O2 149.67(6) .
O1 Y1 Cl2 87.37(4) .
N2 Y1 Cl2 104.92(5) .
O3 Y1 Cl2 87.56(4) .
N1 Y1 Cl2 97.20(5) .
O2 Y1 Cl2 84.79(4) .
O1 Y1 Cl1 91.41(4) .
N2 Y1 Cl1 89.16(5) .
O3 Y1 Cl1 85.66(4) .
N1 Y1 Cl1 94.74(5) .
O2 Y1 Cl1 80.45(4) .
Cl2 Y1 Cl1 165.16(2) .
O1 Y1 C9 104.04(6) .
N2 Y1 C9 28.56(7) .
O3 Y1 C9 107.95(6) .
N1 Y1 C9 27.09(6) .
O2 Y1 C9 175.94(6) .
Cl2 Y1 C9 97.83(5) .
Cl1 Y1 C9 96.82(5) .
O1 P1 C19 114.02(11) .
O1 P1 C26 112.12(11) .
C19 P1 C26 107.03(11) .
O1 P1 C20 108.81(10) .
C19 P1 C20 106.22(11) .
C26 P1 C20 108.34(11) .
P1 O1 Y1 131.53(10) .
C32 O2 C33 111.30(19) .
C32 O2 Y1 121.47(15) .
C33 O2 Y1 113.51(14) .
C35 O3 C34 112.86(19) .
C35 O3 Y1 125.06(15) .
C34 O3 Y1 112.38(14) .
C9 N1 C1 125.6(2) .
C9 N1 Y1 94.20(15) .
C1 N1 Y1 139.86(15) .
C14 N2 C9 124.5(2) .
C14 N2 Y1 127.89(16) .
C9 N2 Y1 96.04(14) .
C6 C1 C2 119.7(2) .
C6 C1 N1 122.9(2) .
C2 C1 N1 116.8(2) .
C3 C2 C1 118.8(2) .
C3 C2 C7 120.6(2) .
C1 C2 C7 120.5(2) .
C4 C3 C2 121.5(2) .
C3 C4 C5 119.4(2) .
C4 C5 C6 121.7(2) .
C5 C6 C1 118.4(2) .
C5 C6 C8 119.7(2) .
C1 C6 C8 121.8(2) .
N1 C9 N2 112.1(2) .
N1 C9 C10 125.4(2) .
N2 C9 C10 121.2(2) .
N1 C9 Y1 58.70(12) .
N2 C9 Y1 55.40(12) .
C10 C9 Y1 155.97(16) .
C13 C10 C11 108.4(2) .
C13 C10 C12 109.2(2) .
C11 C10 C12 106.8(2) .
C13 C10 C9 115.1(2) .
C11 C10 C9 111.2(2) .
C12 C10 C9 105.7(2) .
N2 C14 C15 124.9(2) .
N2 C14 C19 118.8(2) .
C15 C14 C19 116.2(2) .
C16 C15 C14 121.6(2) .
C15 C16 C17 122.1(2) .
C18 C17 C16 118.3(2) .
C17 C18 C19 120.8(2) .
C18 C19 C14 121.0(2) .
C18 C19 P1 120.27(18) .
C14 C19 P1 118.69(18) .
C25 C20 C21 119.0(2) .
C25 C20 P1 124.68(19) .
C21 C20 P1 116.31(19) .
C22 C21 C20 119.6(2) .
C23 C22 C21 120.9(3) .
C22 C23 C24 120.0(3) .
C25 C24 C23 119.9(2) .
C24 C25 C20 120.6(2) .
C31 C26 C27 120.2(2) .
C31 C26 P1 120.45(19) .
C27 C26 P1 119.35(19) .
C28 C27 C26 119.8(2) .
C27 C28 C29 120.3(2) .
C30 C29 C28 120.3(2) .
C29 C30 C31 119.6(2) .
C26 C31 C30 119.8(2) .
O2 C33 C34 105.6(2) .
O3 C34 C33 109.07(19) .
C1S O1S C2S 122.7(4) .
O1S C2S C2S 100.7(2) 2_655

loop_
_geom_bond_atom_site_label_1
_geom_bond_atom_site_label_2
_geom_bond_distance
_geom_bond_site_symmetry_2
Y1 O1 2.2494(16) .
Y1 N2 2.376(2) .
Y1 O3 2.3928(17) .
Y1 N1 2.459(2) .
Y1 O2 2.4634(17) .
Y1 Cl2 2.6079(7) .
Y1 Cl1 2.6162(7) .
Y1 C9 2.870(2) .
P1 O1 1.5114(17) .
P1 C19 1.782(2) .
P1 C26 1.795(3) .
P1 C20 1.796(3) .
O2 C32 1.426(3) .
O2 C33 1.460(3) .
O3 C35 1.436(3) .
O3 C34 1.442(3) .
N1 C9 1.311(3) .
N1 C1 1.424(3) .
N2 C14 1.365(3) .
N2 C9 1.380(3) .
C1 C6 1.404(3) .
C1 C2 1.419(4) .
C2 C3 1.390(4) .
C2 C7 1.521(4) .
C3 C4 1.374(4) .
C4 C5 1.375(4) .
C5 C6 1.402(4) .
C6 C8 1.511(4) .
C9 C10 1.572(3) .
C10 C13 1.530(4) .
C10 C11 1.536(4) .
C10 C12 1.538(4) .
C14 C15 1.416(3) .
C14 C19 1.422(3) .
C15 C16 1.367(3) .
C16 C17 1.388(4) .
C17 C18 1.387(4) .
C18 C19 1.406(3) .
C20 C25 1.386(4) .
C20 C21 1.406(3) .
C21 C22 1.384(4) .
C22 C23 1.360(4) .
C23 C24 1.394(4) .
C24 C25 1.377(4) .
C26 C31 1.390(3) .
C26 C27 1.396(4) .
C27 C28 1.377(4) .
C28 C29 1.391(4) .
C29 C30 1.387(4) .
C30 C31 1.397(4) .
C33 C34 1.498(4) .
O1S C1S 1.390(4) .
O1S C2S 1.404(4) .
C2S C2S 1.529(4) 2_655
